data_9011232
loop_
_publ_author_name
'Mereiter, K.'
'Preisinger, A.'

_publ_section_title
;The structure of sodium tetraisothiocyanatocobaltate(II) octahydrate
 Na2[Co(NCS)4]*8H2O Locality: synthetic
;
_journal_name_full 'Acta Crystallographica, Section B'
_journal_page_first 1084
_journal_page_last 1088
_journal_paper_doi 10.1107/S0567740882005020
_journal_volume 38
_journal_year 1982
_chemical_compound_source Synthetic
_chemical_formula_sum 'C4 H16 Co N4 Na2 O8 S4'
_chemical_name_mineral Julienite
_space_group_IT_number 14
_symmetry_space_group_name_Hall '-P 2yn'
_symmetry_space_group_name_H-M 'P 1 21/n 1'
_cell_angle_alpha 90
_cell_angle_beta 91.64
_cell_angle_gamma 90
_cell_formula_units_Z 4
_cell_length_a 18.941
_cell_length_b 19.209
_cell_length_c 5.460
_cell_volume 1985.740
_database_code_amcsd 0009760
_exptl_crystal_density_diffrn 1.610
_cod_original_formula_sum 'Na2 Co S4 C4 N4 (O8 H16)'
_cod_database_code 9011232

loop_
_space_group_symop_operation_xyz
x,y,z
1/2+x,1/2-y,1/2+z
1/2-x,1/2+y,1/2-z
-x,-y,-z

loop_
_atom_site_aniso_label
_atom_site_aniso_U_11
_atom_site_aniso_U_22
_atom_site_aniso_U_33
_atom_site_aniso_U_12
_atom_site_aniso_U_13
_atom_site_aniso_U_23
Na1 0.05800 0.04790 0.04020 -0.00210 0.00260 -0.00100
Na2 0.06030 0.05060 0.03730 0.00320 -0.00030 0.00190
Co 0.04510 0.03970 0.03490 0.00030 0.00270 -0.00060
S1 0.05770 0.05440 0.04290 -0.00910 0.01020 -0.00240
S2 0.05950 0.08490 0.09710 -0.00730 0.01180 -0.05210
S3 0.07240 0.05510 0.05030 -0.00830 -0.01490 0.01360
S4 0.06850 0.06050 0.04800 0.00680 0.00500 0.02190

loop_
_atom_site_label
_atom_site_fract_x
_atom_site_fract_y
_atom_site_fract_z
_atom_site_U_iso_or_equiv
_atom_site_type_symbol
_atom_site_attached_hydrogens
Na1 0.55750 0.49860 0.25790 ? Na 0
Na2 0.49470 0.05530 0.24590 ? Na 0
Co 0.24730 0.25320 0.48410 ? Co 0
S1 0.42250 0.27170 -0.11310 ? S 0
S2 0.23450 0.44120 0.03640 ? S 0
S3 0.05940 0.22870 -0.09600 ? S 0
S4 0.26540 0.08120 0.10010 ? S 0
C1 0.36710 0.26700 0.10650 0.04306 C 0
C2 0.23440 0.38000 0.83660 0.04306 C 0
C3 0.12080 0.23820 0.11500 0.03926 C 0
C4 0.25980 0.13470 0.86680 0.04433 C 0
N1 0.32780 0.26230 0.26570 0.04053 N 0
N2 0.23580 0.33610 0.69140 0.04939 N 0
N3 0.16310 0.24290 0.26830 0.04686 N 0
N4 0.25650 0.17470 0.71260 0.04306 N 0
Wat1 0.54090 0.42960 0.61640 0.04306 O 2
Wat2 0.54420 0.57040 -0.10480 0.04559 O 2
Wat3 0.63420 0.57270 0.49490 0.07726 O 2
Wat4 0.62740 0.41920 0.04040 0.07346 O 2
Wat5 0.43530 -0.05130 0.38720 0.04686 O 2
Wat6 0.42060 0.03470 -0.11920 0.04559 O 2
Wat7 0.41350 0.12500 0.46340 0.05699 O 2
Wat8 0.54950 0.14420 0.00880 0.06459 O 2

loop_
_cod_changelog_entry_id
_cod_changelog_entry_author
_cod_changelog_entry_date
_cod_changelog_entry_text
1
;cod-tools version 3.8.0
Id: cif_guess_AMCSD_atom_types 9574 2023-05-10 09:00:05Z saulius
;
2023-05-10T18:53:04+03:00
;Derived atom types and hydrogen counts
from atom names that follow the AMCSD naming convention
(Wat == water, O-H == hydroxyl).
;

loop_
_cod_related_entry_id
_cod_related_entry_database
_cod_related_entry_code
1 AMCSD 0009760
